data_4064846
loop_
_publ_author_name
'Behrle, Andrew C.'
'Schmidt, Joseph A. R.'

_publ_section_title
;
 Synthesis and Reactivity of Homoleptic
 \a-MetalatedN,N-Dimethylbenzylamine Rare-Earth-Metal Complexes
;
_journal_issue 15
_journal_name_full Organometallics
_journal_page_first 3915
_journal_paper_doi 10.1021/om200363z
_journal_volume 30
_journal_year 2011
_chemical_formula_moiety 'C27 H36 Ce N3'
_chemical_formula_sum 'C27 H36 Ce N3'
_chemical_formula_weight 542.71
_chemical_name_systematic
; 
 ? 
;
_space_group_IT_number 14
_symmetry_cell_setting monoclinic
_symmetry_Int_Tables_number 14
_symmetry_space_group_name_Hall '-P 2ybc'
_symmetry_space_group_name_H-M 'P 1 21/c 1'
_atom_sites_solution_hydrogens geom
_atom_sites_solution_primary direct
_atom_sites_solution_secondary difmap
_audit_creation_method SHELXL-97
_cell_angle_alpha 90.00
_cell_angle_beta 93.817(2)
_cell_angle_gamma 90.00
_cell_formula_units_Z 4
_cell_length_a 14.3904(13)
_cell_length_b 11.6029(10)
_cell_length_c 14.9991(13)
_cell_measurement_reflns_used 8885
_cell_measurement_temperature 140(2)
_cell_measurement_theta_max 28.29
_cell_measurement_theta_min 2.26
_cell_volume 2498.8(4)
_computing_cell_refinement 'Bruker SAINT v6.22'
_computing_data_collection 'Bruker SMART v5.625'
_computing_data_reduction 'Bruker SAINT    v6.22'
_computing_molecular_graphics 'Bruker SHELXTL'
_computing_publication_material 'Bruker SHELXTL'
_computing_structure_refinement 'SHELXL-97 (Sheldrick, 1997)'
_computing_structure_solution 'SHELXS-97 (Sheldrick, 1990)'
_diffrn_ambient_temperature 140(2)
_diffrn_measured_fraction_theta_full 0.997
_diffrn_measured_fraction_theta_max 0.997
_diffrn_measurement_device_type 'SMART CCD'
_diffrn_measurement_method \w-scan
_diffrn_radiation_monochromator graphite
_diffrn_radiation_source 'fine-focus sealed tube'
_diffrn_radiation_type MoK\a
_diffrn_radiation_wavelength 0.71073
_diffrn_reflns_av_R_equivalents 0.0525
_diffrn_reflns_av_sigmaI/netI 0.0457
_diffrn_reflns_limit_h_max 19
_diffrn_reflns_limit_h_min -19
_diffrn_reflns_limit_k_max 15
_diffrn_reflns_limit_k_min -14
_diffrn_reflns_limit_l_max 20
_diffrn_reflns_limit_l_min -19
_diffrn_reflns_number 23475
_diffrn_reflns_theta_full 28.33
_diffrn_reflns_theta_max 28.33
_diffrn_reflns_theta_min 2.22
_exptl_absorpt_coefficient_mu 1.840
_exptl_absorpt_correction_T_max 1.000
_exptl_absorpt_correction_T_min 0.682
_exptl_absorpt_correction_type empirical
_exptl_absorpt_process_details SADABS
_exptl_crystal_colour red
_exptl_crystal_density_diffrn 1.443
_exptl_crystal_density_method 'not measured'
_exptl_crystal_description tablet
_exptl_crystal_F_000 1108
_exptl_crystal_size_max 0.40
_exptl_crystal_size_mid 0.20
_exptl_crystal_size_min 0.10
_refine_diff_density_max 0.756
_refine_diff_density_min -2.093
_refine_diff_density_rms 0.114
_refine_ls_extinction_method none
_refine_ls_goodness_of_fit_ref 1.047
_refine_ls_hydrogen_treatment constr
_refine_ls_matrix_type full
_refine_ls_number_parameters 280
_refine_ls_number_reflns 6206
_refine_ls_number_restraints 0
_refine_ls_restrained_S_all 1.047
_refine_ls_R_factor_all 0.0422
_refine_ls_R_factor_gt 0.0330
_refine_ls_shift/su_max 0.001
_refine_ls_shift/su_mean 0.000
_refine_ls_structure_factor_coef Fsqd
_refine_ls_weighting_details 'calc w=1/[\s^2^(Fo^2^)+(0.0449P)^2^+0.6101P] where P=(Fo^2^+2Fc^2^)/3'
_refine_ls_weighting_scheme calc
_refine_ls_wR_factor_gt 0.0818
_refine_ls_wR_factor_ref 0.0852
_reflns_number_gt 5230
_reflns_number_total 6206
_reflns_threshold_expression >2sigma(I)
_cod_data_source_file om200363z_si_003.cif
_cod_data_source_block alpha_Ce(DMBA)3_(2)
_cod_original_sg_symbol_H-M P2(1)/C
_cod_database_code 4064846

loop_
_symmetry_equiv_pos_as_xyz
'x, y, z'
'-x, y+1/2, -z+1/2'
'-x, -y, -z'
'x, -y-1/2, z-1/2'

loop_
_atom_site_label
_atom_site_type_symbol
_atom_site_fract_x
_atom_site_fract_y
_atom_site_fract_z
_atom_site_U_iso_or_equiv
_atom_site_adp_type
_atom_site_occupancy
_atom_site_symmetry_multiplicity
_atom_site_calc_flag
_atom_site_refinement_flags
Ce1 Ce 0.238660(10) 0.445831(12) 0.215918(10) 0.01910(6) Uani 1 1 d .
C11 C 0.1967(2) 0.3135(2) 0.36666(19) 0.0229(6) Uani 1 1 d .
C19 C 0.3905(2) 0.4554(3) 0.1304(2) 0.0329(7) Uani 1 1 d .
H19A H 0.4145 0.3857 0.1030 0.039 Uiso 1 1 calc R
C12 C 0.2632(2) 0.3974(2) 0.40135(19) 0.0229(6) Uani 1 1 d .
H12A H 0.3223 0.3998 0.3797 0.028 Uiso 1 1 calc R
C13 C 0.2398(2) 0.4754(3) 0.4675(2) 0.0268(6) Uani 1 1 d .
H13A H 0.2840 0.5288 0.4888 0.032 Uiso 1 1 calc R
C16 C 0.1086(2) 0.3136(3) 0.4072(2) 0.0285(7) Uani 1 1 d .
H16A H 0.0639 0.2591 0.3888 0.034 Uiso 1 1 calc R
C25 C 0.5008(2) 0.4289(3) 0.2628(3) 0.0368(8) Uani 1 1 d .
H25A H 0.5265 0.3649 0.2363 0.044 Uiso 1 1 calc R
C21 C 0.3944(2) 0.5905(3) 0.2590(2) 0.0255(6) Uani 1 1 d .
H21A H 0.3480 0.6358 0.2307 0.031 Uiso 1 1 calc R
N3 N 0.3256(2) 0.5298(2) 0.07916(19) 0.0349(6) Uani 1 1 d .
C4 C 0.2037(2) 0.7302(3) 0.3315(2) 0.0292(7) Uani 1 1 d .
H4A H 0.2139 0.7260 0.3933 0.035 Uiso 1 1 calc R
C14 C 0.1536(2) 0.4757(3) 0.5018(2) 0.0315(7) Uani 1 1 d .
H14A H 0.1385 0.5303 0.5439 0.038 Uiso 1 1 calc R
C23 C 0.4958(2) 0.5532(3) 0.3907(3) 0.0392(9) Uani 1 1 d .
H23A H 0.5176 0.5724 0.4485 0.047 Uiso 1 1 calc R
C22 C 0.4283(2) 0.6177(3) 0.3462(2) 0.0307(7) Uani 1 1 d .
H22A H 0.4041 0.6813 0.3745 0.037 Uiso 1 1 calc R
C15 C 0.0889(2) 0.3911(3) 0.4715(2) 0.0323(7) Uani 1 1 d .
H15A H 0.0312 0.3880 0.4959 0.039 Uiso 1 1 calc R
C5 C 0.2399(2) 0.8215(3) 0.2866(2) 0.0335(8) Uani 1 1 d .
H5A H 0.2759 0.8776 0.3168 0.040 Uiso 1 1 calc R
C24 C 0.5313(2) 0.4580(3) 0.3475(3) 0.0420(9) Uani 1 1 d .
H24A H 0.5771 0.4133 0.3774 0.050 Uiso 1 1 calc R
C6 C 0.2206(2) 0.8274(3) 0.1937(2) 0.0341(7) Uani 1 1 d .
H6A H 0.2436 0.8892 0.1624 0.041 Uiso 1 1 calc R
C20 C 0.4301(2) 0.4942(3) 0.2129(2) 0.0278(7) Uani 1 1 d .
N2 N 0.29743(17) 0.2399(2) 0.25172(17) 0.0249(5) Uani 1 1 d .
N1 N 0.05632(19) 0.4569(2) 0.1871(2) 0.0301(6) Uani 1 1 d .
C10 C 0.2076(2) 0.2463(2) 0.2903(2) 0.0261(6) Uani 1 1 d .
H10A H 0.1560 0.1979 0.2662 0.031 Uiso 1 1 calc R
C1 C 0.0939(2) 0.5545(3) 0.1418(2) 0.0300(7) Uani 1 1 d .
H1A H 0.0855 0.5603 0.0765 0.036 Uiso 1 1 calc R
C3 C 0.15166(19) 0.6430(2) 0.2862(2) 0.0238(6) Uani 1 1 d .
H3A H 0.1290 0.5818 0.3184 0.029 Uiso 1 1 calc R
C18 C 0.3722(2) 0.1820(3) 0.3067(2) 0.0312(7) Uani 1 1 d .
H18A H 0.3668 0.1001 0.2989 0.047 Uiso 1 1 calc R
H18B H 0.3668 0.2009 0.3685 0.047 Uiso 1 1 calc R
H18C H 0.4316 0.2072 0.2887 0.047 Uiso 1 1 calc R
C17 C 0.2861(3) 0.1838(3) 0.1644(2) 0.0379(8) Uani 1 1 d .
H17A H 0.3062 0.1051 0.1697 0.057 Uiso 1 1 calc R
H17B H 0.3230 0.2234 0.1230 0.057 Uiso 1 1 calc R
H17C H 0.2218 0.1862 0.1430 0.057 Uiso 1 1 calc R
C2 C 0.1330(2) 0.6469(2) 0.1917(2) 0.0250(6) Uani 1 1 d .
C7 C 0.1693(2) 0.7453(3) 0.1480(2) 0.0302(7) Uani 1 1 d .
H7A H 0.1576 0.7533 0.0866 0.036 Uiso 1 1 calc R
C9 C 0.0374(3) 0.3610(3) 0.1252(3) 0.0448(9) Uani 1 1 d .
H9A H -0.0283 0.3565 0.1097 0.067 Uiso 1 1 calc R
H9B H 0.0582 0.2903 0.1531 0.067 Uiso 1 1 calc R
H9C H 0.0699 0.3732 0.0721 0.067 Uiso 1 1 calc R
C8 C -0.0280(2) 0.4809(3) 0.2345(3) 0.0425(9) Uani 1 1 d .
H8A H -0.0820 0.4741 0.1937 0.064 Uiso 1 1 calc R
H8B H -0.0247 0.5577 0.2584 0.064 Uiso 1 1 calc R
H8C H -0.0323 0.4267 0.2824 0.064 Uiso 1 1 calc R
C26 C 0.3675(3) 0.6353(3) 0.0453(3) 0.0468(9) Uani 1 1 d .
H26A H 0.3914 0.6199 -0.0118 0.070 Uiso 1 1 calc R
H26B H 0.4175 0.6600 0.0865 0.070 Uiso 1 1 calc R
H26C H 0.3212 0.6947 0.0390 0.070 Uiso 1 1 calc R
C27 C 0.2783(4) 0.4678(4) 0.0045(3) 0.0581(12) Uani 1 1 d .
H27A H 0.3038 0.4909 -0.0502 0.087 Uiso 1 1 calc R
H27B H 0.2130 0.4854 0.0018 0.087 Uiso 1 1 calc R
H27C H 0.2870 0.3864 0.0130 0.087 Uiso 1 1 calc R

loop_
_atom_site_aniso_label
_atom_site_aniso_U_11
_atom_site_aniso_U_22
_atom_site_aniso_U_33
_atom_site_aniso_U_23
_atom_site_aniso_U_13
_atom_site_aniso_U_12
Ce1 0.02013(10) 0.01677(9) 0.02056(10) -0.00023(6) 0.00256(6) 0.00058(6)
C11 0.0224(14) 0.0182(13) 0.0285(15) 0.0055(11) 0.0047(11) 0.0019(10)
C19 0.0382(19) 0.0273(16) 0.0349(18) -0.0012(13) 0.0160(14) 0.0034(13)
C12 0.0192(14) 0.0237(14) 0.0261(15) 0.0038(12) 0.0029(11) -0.0013(11)
C13 0.0296(16) 0.0257(14) 0.0247(16) 0.0015(12) -0.0024(12) -0.0008(12)
C16 0.0240(15) 0.0247(15) 0.0375(17) 0.0056(13) 0.0077(13) -0.0023(12)
C25 0.0221(16) 0.0255(16) 0.064(3) 0.0132(16) 0.0144(16) 0.0020(12)
C21 0.0199(15) 0.0244(14) 0.0327(16) 0.0079(13) 0.0057(12) -0.0015(11)
N3 0.0417(17) 0.0378(15) 0.0261(14) 0.0024(12) 0.0101(12) -0.0018(13)
C4 0.0257(15) 0.0283(15) 0.0336(17) -0.0051(13) 0.0005(12) 0.0089(12)
C14 0.0363(18) 0.0345(17) 0.0238(16) -0.0043(13) 0.0043(13) 0.0072(14)
C23 0.0296(18) 0.047(2) 0.040(2) 0.0175(16) -0.0017(15) -0.0121(15)
C22 0.0224(15) 0.0323(16) 0.0379(18) 0.0058(14) 0.0053(13) -0.0077(13)
C15 0.0254(16) 0.0376(18) 0.0349(18) 0.0057(15) 0.0096(13) 0.0046(13)
C5 0.0259(16) 0.0200(15) 0.054(2) -0.0072(14) 0.0006(14) 0.0033(12)
C24 0.0206(17) 0.041(2) 0.064(3) 0.0283(18) -0.0012(16) -0.0031(14)
C6 0.0291(17) 0.0196(14) 0.054(2) 0.0064(14) 0.0076(14) 0.0029(12)
C20 0.0224(15) 0.0238(15) 0.0387(18) 0.0077(13) 0.0124(13) -0.0006(12)
N2 0.0262(13) 0.0194(11) 0.0298(13) -0.0025(10) 0.0068(10) 0.0041(10)
N1 0.0245(14) 0.0244(13) 0.0404(16) 0.0032(11) -0.0047(11) -0.0046(10)
C10 0.0234(15) 0.0184(13) 0.0368(17) 0.0000(12) 0.0033(12) -0.0033(11)
C1 0.0322(17) 0.0289(16) 0.0279(16) 0.0066(13) -0.0051(13) -0.0022(12)
C3 0.0216(14) 0.0191(13) 0.0311(16) 0.0011(12) 0.0041(11) 0.0054(11)
C18 0.0315(17) 0.0221(15) 0.0409(18) 0.0046(13) 0.0089(14) 0.0077(12)
C17 0.053(2) 0.0247(16) 0.0370(19) -0.0084(14) 0.0069(16) 0.0082(15)
C2 0.0204(14) 0.0198(14) 0.0347(16) 0.0042(12) 0.0006(12) 0.0052(11)
C7 0.0273(16) 0.0251(15) 0.0382(18) 0.0074(13) 0.0012(13) 0.0043(12)
C9 0.044(2) 0.0322(18) 0.055(2) -0.0027(16) -0.0170(18) -0.0094(15)
C8 0.0199(17) 0.0401(19) 0.067(3) 0.0065(18) 0.0010(16) -0.0014(14)
C26 0.056(2) 0.047(2) 0.039(2) 0.0156(17) 0.0167(17) 0.0017(18)
C27 0.078(3) 0.073(3) 0.0239(19) -0.0066(19) 0.0098(19) -0.008(2)

loop_
_atom_type_symbol
_atom_type_description
_atom_type_scat_dispersion_real
_atom_type_scat_dispersion_imag
_atom_type_scat_source
C C 0.0033 0.0016 'International Tables Vol C Tables 4.2.6.8 and 6.1.1.4'
H H 0.0000 0.0000 'International Tables Vol C Tables 4.2.6.8 and 6.1.1.4'
N N 0.0061 0.0033 'International Tables Vol C Tables 4.2.6.8 and 6.1.1.4'
Ce Ce -0.2486 2.6331 'International Tables Vol C Tables 4.2.6.8 and 6.1.1.4'

loop_
_geom_angle_atom_site_label_1
_geom_angle_atom_site_label_2
_geom_angle_atom_site_label_3
_geom_angle
N2 Ce1 C19 82.40(9)
N2 Ce1 C1 140.81(9)
C19 Ce1 C1 116.07(11)
N2 Ce1 C10 32.44(9)
C19 Ce1 C10 114.76(9)
C1 Ce1 C10 116.91(9)
N2 Ce1 N1 112.86(8)
C19 Ce1 N1 140.82(10)
C1 Ce1 N1 31.92(9)
C10 Ce1 N1 85.21(8)
N2 Ce1 N3 109.62(8)
C19 Ce1 N3 32.05(10)
C1 Ce1 N3 84.12(10)
C10 Ce1 N3 139.00(9)
N1 Ce1 N3 111.73(9)
N2 Ce1 C2 165.53(8)
C19 Ce1 C2 111.52(9)
C1 Ce1 C2 29.83(9)
C10 Ce1 C2 133.30(9)
N1 Ce1 C2 53.90(8)
N3 Ce1 C2 82.72(9)
N2 Ce1 C20 83.12(8)
C19 Ce1 C20 29.63(10)
C1 Ce1 C20 130.46(9)
C10 Ce1 C20 112.20(9)
N1 Ce1 C20 162.37(8)
N3 Ce1 C20 53.35(9)
C2 Ce1 C20 110.86(9)
N2 Ce1 C11 54.24(8)
C19 Ce1 C11 130.22(9)
C1 Ce1 C11 113.23(9)
C10 Ce1 C11 29.51(9)
N1 Ce1 C11 83.95(8)
N3 Ce1 C11 162.09(9)
C2 Ce1 C11 114.43(8)
C20 Ce1 C11 112.45(9)
N2 Ce1 C12 66.08(8)
C19 Ce1 C12 115.89(10)
C1 Ce1 C12 123.75(10)
C10 Ce1 C12 54.65(9)
N1 Ce1 C12 103.21(9)
N3 Ce1 C12 142.67(9)
C2 Ce1 C12 108.91(9)
C20 Ce1 C12 89.84(9)
C11 Ce1 C12 29.40(8)
N2 Ce1 C21 104.90(8)
C19 Ce1 C21 54.02(10)
C1 Ce1 C21 113.93(9)
C10 Ce1 C21 125.43(9)
N1 Ce1 C21 140.46(8)
N3 Ce1 C21 63.52(9)
C2 Ce1 C21 87.17(8)
C20 Ce1 C21 29.24(9)
C11 Ce1 C21 110.23(8)
C12 Ce1 C21 81.32(8)
N2 Ce1 C3 144.54(8)
C19 Ce1 C3 123.49(9)
C1 Ce1 C3 54.03(9)
C10 Ce1 C3 117.46(9)
N1 Ce1 C3 64.11(8)
N3 Ce1 C3 103.43(9)
C2 Ce1 C3 29.27(9)
C20 Ce1 C3 107.53(9)
C11 Ce1 C3 91.03(8)
C12 Ce1 C3 79.94(8)
C21 Ce1 C3 78.49(8)
C10 C11 C12 124.3(3)
C10 C11 C16 119.6(3)
C12 C11 C16 115.4(3)
C10 C11 Ce1 66.92(16)
C12 C11 Ce1 75.50(16)
C16 C11 Ce1 125.18(19)
C20 C19 N3 119.0(3)
C20 C19 Ce1 83.37(19)
N3 C19 Ce1 75.83(18)
C13 C12 C11 120.5(3)
C13 C12 Ce1 123.09(19)
C11 C12 Ce1 75.10(16)
C14 C13 C12 122.2(3)
C15 C16 C11 122.0(3)
C24 C25 C20 122.0(3)
C22 C21 C20 121.0(3)
C22 C21 Ce1 124.5(2)
C20 C21 Ce1 74.41(17)
C19 N3 C27 111.3(3)
C19 N3 C26 114.4(3)
C27 N3 C26 109.0(3)
C19 N3 Ce1 72.12(17)
C27 N3 Ce1 101.1(2)
C26 N3 Ce1 142.9(2)
C5 C4 C3 121.6(3)
C13 C14 C15 118.1(3)
C22 C23 C24 118.6(4)
C23 C22 C21 121.6(3)
C16 C15 C14 121.6(3)
C4 C5 C6 117.8(3)
C25 C24 C23 121.7(3)
C7 C6 C5 122.0(3)
C19 C20 C21 122.7(3)
C19 C20 C25 121.5(3)
C21 C20 C25 115.1(3)
C19 C20 Ce1 67.00(18)
C21 C20 Ce1 76.35(17)
C25 C20 Ce1 123.1(2)
C10 N2 C17 109.3(3)
C10 N2 C18 115.9(2)
C17 N2 C18 109.4(2)
C10 N2 Ce1 75.36(14)
C17 N2 Ce1 102.13(18)
C18 N2 Ce1 139.13(19)
C1 N1 C9 111.0(3)
C1 N1 C8 115.1(3)
C9 N1 C8 109.0(3)
C1 N1 Ce1 73.49(17)
C9 N1 Ce1 102.0(2)
C8 N1 Ce1 140.7(2)
C11 C10 N2 120.2(3)
C11 C10 Ce1 83.58(17)
N2 C10 Ce1 72.20(14)
C2 C1 N1 119.8(3)
C2 C1 Ce1 82.02(18)
N1 C1 Ce1 74.59(16)
C4 C3 C2 121.1(3)
C4 C3 Ce1 121.63(19)
C2 C3 Ce1 73.45(16)
C1 C2 C3 123.3(3)
C1 C2 C7 120.7(3)
C3 C2 C7 115.5(3)
C1 C2 Ce1 68.16(16)
C3 C2 Ce1 77.29(15)
C7 C2 Ce1 120.86(19)
C6 C7 C2 122.0(3)

loop_
_geom_bond_atom_site_label_1
_geom_bond_atom_site_label_2
_geom_bond_distance
Ce1 N2 2.579(2)
Ce1 C19 2.609(3)
Ce1 C1 2.620(3)
Ce1 C10 2.621(3)
Ce1 N1 2.634(3)
Ce1 N3 2.658(3)
Ce1 C2 2.795(3)
Ce1 C20 2.815(3)
Ce1 C11 2.831(3)
Ce1 C12 2.836(3)
Ce1 C21 2.840(3)
Ce1 C3 2.844(3)
C11 C10 1.403(4)
C11 C12 1.438(4)
C11 C16 1.442(4)
C19 C20 1.401(5)
C19 N3 1.454(4)
C12 C13 1.401(4)
C13 C14 1.374(5)
C16 C15 1.362(4)
C25 C24 1.358(6)
C25 C20 1.438(5)
C21 C22 1.401(4)
C21 C20 1.428(4)
N3 C27 1.460(5)
N3 C26 1.470(4)
C4 C5 1.376(5)
C4 C3 1.406(4)
C14 C15 1.409(5)
C23 C22 1.365(5)
C23 C24 1.395(6)
C5 C6 1.405(5)
C6 C7 1.362(4)
N2 C10 1.453(4)
N2 C17 1.462(4)
N2 C18 1.474(4)
N1 C1 1.445(4)
N1 C9 1.463(4)
N1 C8 1.474(5)
C1 C2 1.404(4)
C3 C2 1.425(4)
C2 C7 1.432(4)
